data_7220760
loop_
_publ_author_name
'Zheng, Kang'
'Jiang, Liu'
'Li, Yan-Tuan'
'Wu, Zhi-Yong'
'Yan, Cui-Wei'

_publ_section_title
;
 Synthesis and structure of new dicopper(ii) complexes bridged by
 asymmetric N,N&#x2032;-bis(substituted)oxamides: in vitro anticancer
 activity and molecular docking studies based on bio-macromolecular
 interaction
;
_journal_issue 64
_journal_name_full 'RSC Adv.'
_journal_page_first 51730
_journal_paper_doi 10.1039/C5RA06357D
_journal_volume 5
_journal_year 2015
_chemical_formula_sum 'C25 H33 Cl Cu2 N6 O10'
_chemical_formula_weight 740.10
_chemical_name_systematic
;
 ?
;
_space_group_IT_number 4
_symmetry_cell_setting monoclinic
_symmetry_space_group_name_Hall 'P 2yb'
_symmetry_space_group_name_H-M 'P 1 21 1'
_atom_sites_solution_hydrogens geom
_atom_sites_solution_primary direct
_atom_sites_solution_secondary difmap
_audit_creation_method SHELXL-97
_audit_update_record
;
2014-07-29 deposited with the CCDC.
2015-06-03 downloaded from the CCDC.
;
_cell_angle_alpha 90.00
_cell_angle_beta 109.146(3)
_cell_angle_gamma 90.00
_cell_formula_units_Z 2
_cell_length_a 7.9614(8)
_cell_length_b 23.877(2)
_cell_length_c 8.4244(8)
_cell_measurement_temperature 296(2)
_cell_volume 1512.8(2)
_computing_cell_refinement 'Bruker SMART'
_computing_data_collection 'Bruker SMART'
_computing_data_reduction 'Bruker SAINT'
_computing_molecular_graphics XP
_computing_publication_material WinGX
_computing_structure_refinement 'SHELXL-97 (Sheldrick, 2008)'
_computing_structure_solution 'SHELXS-97 (Sheldrick, 2008)'
_diffrn_ambient_temperature 296(2)
_diffrn_measured_fraction_theta_full 0.994
_diffrn_measured_fraction_theta_max 0.994
_diffrn_radiation_monochromator graphite
_diffrn_radiation_source 'fine-focus sealed tube'
_diffrn_radiation_type MoK\a
_diffrn_radiation_wavelength 0.71073
_diffrn_reflns_av_R_equivalents 0.0339
_diffrn_reflns_av_sigmaI/netI 0.0445
_diffrn_reflns_limit_h_max 10
_diffrn_reflns_limit_h_min -10
_diffrn_reflns_limit_k_max 29
_diffrn_reflns_limit_k_min -31
_diffrn_reflns_limit_l_max 10
_diffrn_reflns_limit_l_min -10
_diffrn_reflns_number 23225
_diffrn_reflns_theta_full 27.54
_diffrn_reflns_theta_max 27.54
_diffrn_reflns_theta_min 3.06
_exptl_absorpt_coefficient_mu 1.558
_exptl_absorpt_correction_T_max 0.7999
_exptl_absorpt_correction_T_min 0.4866
_exptl_absorpt_correction_type multi-scan
_exptl_crystal_colour 'dark green'
_exptl_crystal_density_diffrn 1.625
_exptl_crystal_density_method 'not measured'
_exptl_crystal_description prism
_exptl_crystal_F_000 760
_exptl_crystal_recrystallization_method 'Re-crystallisation from solvent: '
_exptl_crystal_size_max 0.54
_exptl_crystal_size_mid 0.38
_exptl_crystal_size_min 0.15
_refine_diff_density_max 0.937
_refine_diff_density_min -1.325
_refine_diff_density_rms 0.133
_refine_ls_abs_structure_details 'Flack H D (1983), Acta Cryst. A39, 876-881'
_refine_ls_abs_structure_Flack 0.08(2)
_refine_ls_extinction_method none
_refine_ls_goodness_of_fit_ref 1.062
_refine_ls_hydrogen_treatment mixed
_refine_ls_matrix_type full
_refine_ls_number_parameters 406
_refine_ls_number_reflns 6842
_refine_ls_number_restraints 15
_refine_ls_restrained_S_all 1.062
_refine_ls_R_factor_all 0.0744
_refine_ls_R_factor_gt 0.0669
_refine_ls_shift/su_max 0.000
_refine_ls_shift/su_mean 0.000
_refine_ls_structure_factor_coef Fsqd
_refine_ls_weighting_details 'calc w=1/[\s^2^(Fo^2^)+(0.1140P)^2^+3.8838P] where P=(Fo^2^+2Fc^2^)/3'
_refine_ls_weighting_scheme calc
_refine_ls_wR_factor_gt 0.1913
_refine_ls_wR_factor_ref 0.1964
_reflns_number_gt 6074
_reflns_number_total 6842
_reflns_threshold_expression >2\s(I)
_cod_data_source_file c5ra06357d1.cif
_cod_data_source_block new
_cod_original_cell_volume 1512.8(3)
_cod_original_sg_symbol_H-M 'P 21'
_cod_database_code 7220760

loop_
_symmetry_equiv_pos_as_xyz
'x, y, z'
'-x, y+1/2, -z'

loop_
_atom_site_label
_atom_site_type_symbol
_atom_site_fract_x
_atom_site_fract_y
_atom_site_fract_z
_atom_site_U_iso_or_equiv
_atom_site_adp_type
_atom_site_occupancy
_atom_site_symmetry_multiplicity
_atom_site_calc_flag
_atom_site_refinement_flags
_atom_site_disorder_assembly
_atom_site_disorder_group
Cu1 Cu 0.32097(11) 0.43678(3) 0.15514(10) 0.0351(2) Uani 1 1 d . . .
Cu2 Cu 0.76125(11) 0.34659(3) 0.69224(9) 0.0357(2) Uani 1 1 d . . .
Cl1 Cl 0.6456(3) 0.19421(9) -0.0492(3) 0.0581(5) Uani 1 1 d . . .
O1 O 0.2533(7) 0.4039(2) -0.0692(6) 0.0418(12) Uani 1 1 d . . .
O2 O 0.6511(7) 0.3264(2) 0.4559(6) 0.0376(11) Uani 1 1 d . . .
O3 O 0.5908(7) 0.4091(2) 0.6389(6) 0.0409(12) Uani 1 1 d . . .
O4 O 0.5481(10) 0.4964(3) 0.0917(10) 0.0639(17) Uani 1 1 d . . .
H4 H 0.6286 0.5070 0.1793 0.096 Uiso 1 1 d R . .
O5 O 0.9698(7) 0.4058(2) 0.6501(7) 0.0435(12) Uani 1 1 d . . .
H5A H 1.0697 0.4100 0.7303 0.065 Uiso 1 1 d R . .
H5B H 0.9457 0.4359 0.5939 0.065 Uiso 1 1 d R . .
N1 N 0.4532(7) 0.3681(2) 0.2194(6) 0.0310(11) Uani 1 1 d . . .
N2 N 0.3886(8) 0.4474(3) 0.4021(7) 0.0379(14) Uani 1 1 d . . .
N3 N 0.1973(11) 0.5090(3) 0.0876(9) 0.0531(18) Uani 1 1 d . . .
H3A H 0.0787 0.5020 0.0430 0.064 Uiso 1 1 calc R . .
N4 N 0.9093(7) 0.2779(3) 0.7434(7) 0.0335(12) Uani 1 1 d . . .
N5 N 0.8447(7) 0.3532(3) 0.9405(6) 0.0335(12) Uani 1 1 d . . .
C1 C 0.3443(9) 0.3568(3) -0.0689(8) 0.0359(14) Uani 1 1 d . . .
C2 C 0.4547(9) 0.3345(3) 0.0853(8) 0.0319(13) Uani 1 1 d . . .
C3 C 0.5444(9) 0.2839(3) 0.0927(8) 0.0351(13) Uani 1 1 d . . .
H3 H 0.6111 0.2685 0.1954 0.042 Uiso 1 1 calc R . .
C4 C 0.5320(9) 0.2573(3) -0.0550(10) 0.0381(14) Uani 1 1 d . . .
C5 C 0.4321(11) 0.2779(4) -0.2050(9) 0.0467(18) Uani 1 1 d . . .
H5 H 0.4248 0.2586 -0.3030 0.056 Uiso 1 1 calc R . .
C6 C 0.3396(10) 0.3282(4) -0.2141(9) 0.0443(17) Uani 1 1 d . . .
H6 H 0.2739 0.3426 -0.3185 0.053 Uiso 1 1 calc R . .
C7 C 0.5425(8) 0.3633(3) 0.3800(7) 0.0294(12) Uani 1 1 d . . .
C8 C 0.5012(10) 0.4111(3) 0.4826(9) 0.0352(14) Uani 1 1 d . . .
C9 C 0.3409(14) 0.4922(4) 0.4930(12) 0.061(2) Uani 1 1 d D . .
H9A H 0.4449 0.5150 0.5462 0.073 Uiso 1 1 calc R . .
H9B H 0.3009 0.4766 0.5807 0.073 Uiso 1 1 calc R . .
C10 C 0.1941(15) 0.5289(5) 0.3782(13) 0.077(3) Uani 1 1 d D . .
H10A H 0.0841 0.5077 0.3457 0.092 Uiso 1 1 calc R . .
H10B H 0.1782 0.5609 0.4426 0.092 Uiso 1 1 calc R . .
C11 C 0.223(2) 0.5505(5) 0.2193(14) 0.096(5) Uani 1 1 d D . .
H11A H 0.1420 0.5814 0.1755 0.115 Uiso 1 1 calc R . .
H11B H 0.3431 0.5650 0.2485 0.115 Uiso 1 1 calc R . .
C12 C 0.2568(15) 0.5345(5) -0.045(2) 0.091(4) Uani 1 1 d D . .
H12A H 0.1992 0.5706 -0.0749 0.109 Uiso 1 1 calc R . .
H12B H 0.2173 0.5109 -0.1443 0.109 Uiso 1 1 calc R . .
C13 C 0.4573(16) 0.5427(6) 0.0028(19) 0.095(5) Uani 1 1 d D . .
H13A H 0.4889 0.5479 -0.0980 0.114 Uiso 1 1 calc R . .
H13B H 0.4922 0.5761 0.0715 0.114 Uiso 1 1 calc R . .
C14 C 0.9309(13) 0.2419(4) 0.6308(11) 0.0498(19) Uani 1 1 d . . .
H14 H 0.8753 0.2493 0.5173 0.060 Uiso 1 1 calc R . .
C15 C 1.0357(12) 0.1927(4) 0.6776(13) 0.055(2) Uani 1 1 d . . .
H15 H 1.0466 0.1673 0.5979 0.066 Uiso 1 1 calc R . .
C16 C 1.1194(13) 0.1846(4) 0.8447(14) 0.060(2) Uani 1 1 d . . .
H16 H 1.1910 0.1533 0.8814 0.072 Uiso 1 1 calc R . .
C17 C 1.0986(12) 0.2228(4) 0.9608(11) 0.0507(19) Uani 1 1 d . . .
H17 H 1.1551 0.2167 1.0750 0.061 Uiso 1 1 calc R . .
C18 C 0.9952(8) 0.2695(3) 0.9080(8) 0.0358(14) Uani 1 1 d . . .
C19 C 0.9579(10) 0.3121(3) 1.0184(8) 0.0349(14) Uani 1 1 d . . .
C20 C 1.0370(11) 0.3101(4) 1.1923(9) 0.0472(18) Uani 1 1 d . . .
H20 H 1.1156 0.2815 1.2436 0.057 Uiso 1 1 calc R . .
C21 C 0.9945(11) 0.3523(5) 1.2866(9) 0.056(2) Uani 1 1 d . . .
H21 H 1.0454 0.3530 1.4029 0.068 Uiso 1 1 calc R . .
C22 C 0.8737(12) 0.3934(4) 1.2025(10) 0.0491(18) Uani 1 1 d . . .
H22 H 0.8410 0.4216 1.2627 0.059 Uiso 1 1 calc R . .
C23 C 0.8029(11) 0.3921(3) 1.0289(9) 0.0431(16) Uani 1 1 d . . .
H23 H 0.7231 0.4199 0.9739 0.052 Uiso 1 1 calc R . .
O6A O 0.824(2) 0.5102(7) 0.841(2) 0.081(4) Uani 0.60 1 d PU A 1
H6A H 0.8260 0.5350 0.7645 0.122 Uiso 0.60 1 d PR A 1
H6B H 0.7486 0.4854 0.7942 0.122 Uiso 0.60 1 d PR A 1
O6B O 0.823(5) 0.5346(13) 0.927(4) 0.110(9) Uani 0.40 1 d PU B 2
H6C H 0.7494 0.5118 0.9408 0.166 Uiso 0.40 1 d PR B 2
H6D H 0.8009 0.5404 0.8116 0.166 Uiso 0.40 1 d PR B 2
N6 N 0.8080(14) 0.5528(4) 0.4664(13) 0.068(2) Uani 1 1 d . . .
O7 O 0.7938(13) 0.5003(4) 0.4484(13) 0.087(2) Uani 1 1 d . . .
O8 O 0.7305(19) 0.5811(5) 0.3501(17) 0.125(4) Uani 1 1 d . . .
O9 O 0.8930(16) 0.5752(8) 0.5983(16) 0.140(5) Uani 1 1 d . . .
O10 O 0.7442(18) 0.6895(5) 0.6228(15) 0.122(4) Uani 1 1 d DU . .
H10 H 0.7911 0.6571 0.6265 0.183 Uiso 1 1 d R . .
C24 C 0.5565(19) 0.6842(6) 0.5641(18) 0.105(4) Uani 1 1 d DU . .
H24A H 0.5185 0.6683 0.4519 0.126 Uiso 1 1 calc R . .
H24B H 0.5032 0.7210 0.5577 0.126 Uiso 1 1 calc R . .
C25 C 0.492(3) 0.6470(6) 0.679(2) 0.106(5) Uani 1 1 d DU . .
H25A H 0.3644 0.6440 0.6355 0.159 Uiso 1 1 calc R . .
H25B H 0.5263 0.6631 0.7897 0.159 Uiso 1 1 calc R . .
H25C H 0.5433 0.6104 0.6851 0.159 Uiso 1 1 calc R . .

loop_
_atom_site_aniso_label
_atom_site_aniso_U_11
_atom_site_aniso_U_22
_atom_site_aniso_U_33
_atom_site_aniso_U_23
_atom_site_aniso_U_13
_atom_site_aniso_U_12
Cu1 0.0360(4) 0.0334(4) 0.0298(4) -0.0020(3) 0.0027(3) 0.0054(3)
Cu2 0.0451(5) 0.0355(4) 0.0217(3) 0.0001(3) 0.0042(3) 0.0032(4)
Cl1 0.0697(13) 0.0398(10) 0.0688(14) -0.0100(9) 0.0280(11) 0.0049(9)
O1 0.046(3) 0.043(3) 0.025(2) -0.0037(19) -0.0048(19) 0.000(2)
O2 0.048(3) 0.037(2) 0.020(2) -0.0034(17) 0.0008(19) 0.005(2)
O3 0.050(3) 0.044(3) 0.029(2) -0.005(2) 0.013(2) 0.003(2)
O4 0.059(4) 0.054(4) 0.080(5) -0.003(3) 0.024(4) 0.006(3)
O5 0.039(3) 0.042(3) 0.036(3) 0.008(2) -0.007(2) -0.001(2)
N1 0.033(3) 0.029(3) 0.020(2) -0.0024(19) -0.0067(19) 0.004(2)
N2 0.047(3) 0.041(4) 0.026(3) 0.001(2) 0.012(2) 0.011(3)
N3 0.071(5) 0.040(4) 0.041(4) 0.000(3) 0.010(3) 0.016(3)
N4 0.033(3) 0.041(3) 0.022(2) 0.001(2) 0.002(2) -0.001(2)
N5 0.034(3) 0.040(3) 0.023(2) 0.004(2) 0.0053(19) -0.005(2)
C1 0.034(3) 0.036(4) 0.031(3) -0.001(3) 0.002(2) -0.005(3)
C2 0.034(3) 0.038(3) 0.023(3) -0.003(2) 0.008(2) 0.000(2)
C3 0.035(3) 0.037(3) 0.031(3) -0.006(3) 0.008(3) -0.003(3)
C4 0.039(3) 0.031(3) 0.048(4) -0.004(3) 0.020(3) -0.001(3)
C5 0.051(4) 0.058(5) 0.032(3) -0.023(3) 0.015(3) -0.019(4)
C6 0.044(4) 0.059(5) 0.023(3) -0.002(3) 0.002(3) -0.008(3)
C7 0.031(3) 0.033(3) 0.021(3) -0.003(2) 0.004(2) -0.006(2)
C8 0.047(4) 0.033(3) 0.028(3) -0.002(3) 0.016(3) 0.003(3)
C9 0.070(6) 0.057(5) 0.057(5) -0.012(4) 0.022(5) 0.012(5)
C10 0.081(7) 0.080(7) 0.077(7) 0.008(6) 0.035(6) 0.042(6)
C11 0.145(13) 0.075(8) 0.066(7) 0.007(6) 0.034(7) 0.062(8)
C12 0.079(8) 0.063(7) 0.119(11) 0.048(7) 0.016(7) 0.019(6)
C13 0.126(12) 0.077(8) 0.104(10) 0.043(7) 0.067(9) 0.037(8)
C14 0.068(5) 0.043(4) 0.038(4) -0.009(3) 0.016(4) 0.010(4)
C15 0.052(5) 0.045(4) 0.069(6) -0.008(4) 0.021(4) 0.002(4)
C16 0.057(5) 0.045(5) 0.081(7) 0.008(4) 0.026(5) 0.012(4)
C17 0.056(5) 0.049(4) 0.046(4) 0.019(4) 0.014(4) 0.008(4)
C18 0.023(3) 0.046(4) 0.031(3) 0.007(3) 0.000(2) -0.006(3)
C19 0.043(4) 0.035(3) 0.024(3) 0.003(2) 0.007(3) -0.010(3)
C20 0.048(4) 0.060(5) 0.026(3) 0.004(3) 0.002(3) -0.004(4)
C21 0.050(4) 0.093(7) 0.022(3) -0.010(4) 0.006(3) -0.014(5)
C22 0.059(5) 0.052(4) 0.038(4) -0.006(3) 0.018(3) -0.002(4)
C23 0.053(4) 0.042(4) 0.032(3) -0.004(3) 0.011(3) -0.014(3)
O6A 0.079(9) 0.079(10) 0.081(10) 0.023(8) 0.019(8) 0.014(8)
O6B 0.14(2) 0.11(2) 0.071(16) 0.008(14) 0.009(15) 0.031(17)
N6 0.079(6) 0.058(5) 0.075(6) -0.012(4) 0.036(5) -0.011(4)
O7 0.093(6) 0.064(5) 0.104(7) 0.010(4) 0.031(5) -0.001(4)
O8 0.148(11) 0.097(8) 0.115(9) 0.030(7) 0.021(8) -0.003(7)
O9 0.095(8) 0.225(16) 0.087(7) -0.046(9) 0.010(6) -0.017(9)
O10 0.176(10) 0.097(7) 0.116(8) -0.048(7) 0.079(8) -0.058(8)
C24 0.160(11) 0.074(8) 0.078(8) -0.004(7) 0.035(8) -0.015(9)
C25 0.151(13) 0.071(8) 0.113(12) -0.010(7) 0.065(11) -0.008(8)

loop_
_atom_type_symbol
_atom_type_description
_atom_type_scat_dispersion_real
_atom_type_scat_dispersion_imag
_atom_type_scat_source
C C 0.0033 0.0016 'International Tables Vol C Tables 4.2.6.8 and 6.1.1.4'
H H 0.0000 0.0000 'International Tables Vol C Tables 4.2.6.8 and 6.1.1.4'
N N 0.0061 0.0033 'International Tables Vol C Tables 4.2.6.8 and 6.1.1.4'
O O 0.0106 0.0060 'International Tables Vol C Tables 4.2.6.8 and 6.1.1.4'
Cl Cl 0.1484 0.1585 'International Tables Vol C Tables 4.2.6.8 and 6.1.1.4'
Cu Cu 0.3201 1.2651 'International Tables Vol C Tables 4.2.6.8 and 6.1.1.4'

loop_
_geom_angle_atom_site_label_1
_geom_angle_atom_site_label_2
_geom_angle_atom_site_label_3
_geom_angle
N1 Cu1 O1 83.2(2)
N1 Cu1 N3 176.8(3)
O1 Cu1 N3 96.8(3)
N1 Cu1 N2 83.0(2)
O1 Cu1 N2 163.6(2)
N3 Cu1 N2 97.4(3)
N1 Cu1 O4 100.2(2)
O1 Cu1 O4 90.6(3)
N3 Cu1 O4 76.6(3)
N2 Cu1 O4 100.7(3)
O2 Cu2 O3 84.8(2)
O2 Cu2 N5 167.8(2)
O3 Cu2 N5 98.5(2)
O2 Cu2 N4 93.1(2)
O3 Cu2 N4 173.4(2)
N5 Cu2 N4 82.3(2)
O2 Cu2 O5 95.7(2)
O3 Cu2 O5 88.7(2)
N5 Cu2 O5 96.0(2)
N4 Cu2 O5 97.7(2)
C1 O1 Cu1 111.0(4)
C7 O2 Cu2 110.5(4)
C8 O3 Cu2 112.0(4)
C13 O4 Cu1 106.4(6)
C13 O4 H4 110.0
Cu1 O4 H4 112.4
Cu2 O5 H5A 118.6
Cu2 O5 H5B 124.5
H5A O5 H5B 108.5
C7 N1 C2 130.0(6)
C7 N1 Cu1 115.2(5)
C2 N1 Cu1 114.4(4)
C8 N2 C9 119.1(6)
C8 N2 Cu1 112.0(5)
C9 N2 Cu1 128.6(5)
C11 N3 C12 107.4(10)
C11 N3 Cu1 116.3(6)
C12 N3 Cu1 108.9(6)
C11 N3 H3A 108.0
C12 N3 H3A 108.0
Cu1 N3 H3A 108.0
C14 N4 C18 119.8(7)
C14 N4 Cu2 125.8(5)
C18 N4 Cu2 114.4(5)
C23 N5 C19 119.8(6)
C23 N5 Cu2 126.9(5)
C19 N5 Cu2 113.3(5)
O1 C1 C6 123.6(6)
O1 C1 C2 119.5(6)
C6 C1 C2 116.9(7)
N1 C2 C3 127.2(6)
N1 C2 C1 111.2(6)
C3 C2 C1 121.5(6)
C4 C3 C2 118.5(7)
C4 C3 H3 120.8
C2 C3 H3 120.8
C5 C4 C3 121.9(7)
C5 C4 Cl1 118.7(6)
C3 C4 Cl1 119.3(6)
C4 C5 C6 120.2(7)
C4 C5 H5 119.9
C6 C5 H5 119.9
C1 C6 C5 120.8(7)
C1 C6 H6 119.6
C5 C6 H6 119.6
O2 C7 N1 129.6(6)
O2 C7 C8 118.4(5)
N1 C7 C8 111.9(6)
N2 C8 O3 129.4(6)
N2 C8 C7 116.8(6)
O3 C8 C7 113.7(6)
N2 C9 C10 111.8(8)
N2 C9 H9A 109.3
C10 C9 H9A 109.3
N2 C9 H9B 109.3
C10 C9 H9B 109.3
H9A C9 H9B 107.9
C11 C10 C9 116.6(9)
C11 C10 H10A 108.1
C9 C10 H10A 108.1
C11 C10 H10B 108.1
C9 C10 H10B 108.1
H10A C10 H10B 107.3
N3 C11 C10 114.7(11)
N3 C11 H11A 108.6
C10 C11 H11A 108.6
N3 C11 H11B 108.6
C10 C11 H11B 108.6
H11A C11 H11B 107.6
N3 C12 C13 114.8(10)
N3 C12 H12A 108.6
C13 C12 H12A 108.6
N3 C12 H12B 108.6
C13 C12 H12B 108.6
H12A C12 H12B 107.6
O4 C13 C12 110.6(9)
O4 C13 H13A 109.5
C12 C13 H13A 109.5
O4 C13 H13B 109.5
C12 C13 H13B 109.5
H13A C13 H13B 108.1
N4 C14 C15 122.5(8)
N4 C14 H14 118.8
C15 C14 H14 118.8
C16 C15 C14 116.7(8)
C16 C15 H15 121.6
C14 C15 H15 121.6
C15 C16 C17 120.4(8)
C15 C16 H16 119.8
C17 C16 H16 119.8
C18 C17 C16 120.3(8)
C18 C17 H17 119.9
C16 C17 H17 119.9
N4 C18 C17 120.3(7)
N4 C18 C19 114.1(6)
C17 C18 C19 125.5(7)
N5 C19 C20 122.5(7)
N5 C19 C18 115.9(6)
C20 C19 C18 121.6(7)
C21 C20 C19 117.6(8)
C21 C20 H20 121.2
C19 C20 H20 121.2
C20 C21 C22 118.4(7)
C20 C21 H21 120.8
C22 C21 H21 120.8
C23 C22 C21 119.7(8)
C23 C22 H22 120.2
C21 C22 H22 120.2
N5 C23 C22 121.9(8)
N5 C23 H23 119.1
C22 C23 H23 119.1
H6A O6A H6B 108.1
H6A O6A H6C 129.8
H6B O6A H6C 84.9
H6A O6A H6D 35.7
H6B O6A H6D 117.0
H6C O6A H6D 94.7
H6A O6B H6C 112.4
H6A O6B H6D 13.7
H6C O6B H6D 109.5
O8 N6 O9 119.2(13)
O8 N6 O7 117.7(11)
O9 N6 O7 123.0(14)
C24 O10 H10 109.3
O10 C24 C25 111.6(12)
O10 C24 H24A 109.3
C25 C24 H24A 109.3
O10 C24 H24B 109.3
C25 C24 H24B 109.3
H24A C24 H24B 108.0
C24 C25 H25A 109.5
C24 C25 H25B 109.5
H25A C25 H25B 109.5
C24 C25 H25C 109.5
H25A C25 H25C 109.5
H25B C25 H25C 109.5

loop_
_geom_bond_atom_site_label_1
_geom_bond_atom_site_label_2
_geom_bond_distance
Cu1 N1 1.928(5)
Cu1 O1 1.952(5)
Cu1 N3 1.975(7)
Cu1 N2 1.987(6)
Cu1 O4 2.492(7)
Cu2 O2 1.954(5)
Cu2 O3 1.967(5)
Cu2 N5 1.982(5)
Cu2 N4 1.984(6)
Cu2 O5 2.295(6)
Cl1 C4 1.750(7)
O1 C1 1.339(9)
O2 C7 1.253(8)
O3 C8 1.276(9)
O4 C13 1.397(13)
O4 H4 0.8425
O5 H5A 0.8642
O5 H5B 0.8484
N1 C7 1.311(8)
N1 C2 1.389(8)
N2 C8 1.270(9)
N2 C9 1.438(10)
N3 C11 1.450(14)
N3 C12 1.480(16)
N3 H3A 0.9100
N4 C14 1.331(10)
N4 C18 1.345(8)
N5 C23 1.301(10)
N5 C19 1.347(9)
C1 C6 1.391(10)
C1 C2 1.412(9)
C2 C3 1.395(10)
C3 C4 1.370(10)
C3 H3 0.9300
C4 C5 1.346(12)
C5 C6 1.398(13)
C5 H5 0.9300
C6 H6 0.9300
C7 C8 1.531(8)
C9 C10 1.526(8)
C9 H9A 0.9700
C9 H9B 0.9700
C10 C11 1.520(9)
C10 H10A 0.9700
C10 H10B 0.9700
C11 H11A 0.9700
C11 H11B 0.9700
C12 C13 1.526(9)
C12 H12A 0.9700
C12 H12B 0.9700
C13 H13A 0.9700
C13 H13B 0.9700
C14 C15 1.420(13)
C14 H14 0.9300
C15 C16 1.359(15)
C15 H15 0.9300
C16 C17 1.386(14)
C16 H16 0.9300
C17 C18 1.370(11)
C17 H17 0.9300
C18 C19 1.474(10)
C19 C20 1.393(10)
C20 C21 1.391(13)
C20 H20 0.9300
C21 C22 1.394(14)
C21 H21 0.9300
C22 C23 1.384(11)
C22 H22 0.9300
C23 H23 0.9300
O6A H6A 0.8792
O6A H6B 0.8420
O6A H6C 1.1767
O6A H6D 0.7629
O6B H6A 1.3802
O6B H6C 0.8354
O6B H6D 0.9431
N6 O8 1.184(14)
N6 O9 1.218(14)
N6 O7 1.264(12)
O10 C24 1.418(9)
O10 H10 0.8538
C24 C25 1.525(9)
C24 H24A 0.9700
C24 H24B 0.9700
C25 H25A 0.9600
C25 H25B 0.9600
C25 H25C 0.9600

loop_
_geom_hbond_atom_site_label_D
_geom_hbond_atom_site_label_H
_geom_hbond_atom_site_label_A
_geom_hbond_distance_DH
_geom_hbond_distance_HA
_geom_hbond_distance_DA
_geom_hbond_angle_DHA
_geom_hbond_site_symmetry_A
N3 H3A O6A 0.91 2.19 3.018(18) 151.3 1_454
N3 H3A O6B 0.91 2.10 2.90(3) 147.2 1_454
O4 H4 O7 0.84 2.22 3.001(13) 153.8 .
O4 H4 O8 0.84 2.26 2.978(16) 143.7 .
O5 H5A O1 0.86 1.84 2.681(7) 163.3 1_656
O5 H5B O7 0.85 2.09 2.895(10) 159.1 .
O6A H6B O3 0.84 2.35 3.18(2) 166.7 .
O6A H6A O9 0.88 1.91 2.76(2) 162.2 .
O6B H6C O4 0.84 2.38 3.09(4) 143.1 1_556
O6B H6D O9 0.94 2.31 3.15(4) 149.2 .
O10 H10 O9 0.85 2.16 3.01(2) 172.0 .
C17 H17 O10 0.93 2.49 3.410(14) 169.1 2_747
C20 H20 O10 0.93 2.55 3.461(13) 165.0 2_747
C22 H22 O7 0.93 2.55 3.475(13) 172.6 1_556

loop_
_geom_torsion_atom_site_label_1
_geom_torsion_atom_site_label_2
_geom_torsion_atom_site_label_3
_geom_torsion_atom_site_label_4
_geom_torsion
N1 Cu1 O1 C1 -7.4(5)
N3 Cu1 O1 C1 169.4(5)
N2 Cu1 O1 C1 -40.9(11)
O4 Cu1 O1 C1 92.8(5)
O3 Cu2 O2 C7 6.4(5)
N5 Cu2 O2 C7 112.9(11)
N4 Cu2 O2 C7 -179.9(5)
O5 Cu2 O2 C7 -81.8(5)
O2 Cu2 O3 C8 -5.1(5)
N5 Cu2 O3 C8 -173.3(5)
N4 Cu2 O3 C8 -76(2)
O5 Cu2 O3 C8 90.8(5)
N1 Cu1 O4 C13 165.2(8)
O1 Cu1 O4 C13 82.0(8)
N3 Cu1 O4 C13 -14.9(8)
N2 Cu1 O4 C13 -110.0(8)
O1 Cu1 N1 C7 -180.0(5)
N3 Cu1 N1 C7 89(5)
N2 Cu1 N1 C7 -9.0(5)
O4 Cu1 N1 C7 90.6(5)
O1 Cu1 N1 C2 7.0(5)
N3 Cu1 N1 C2 -84(5)
N2 Cu1 N1 C2 178.0(5)
O4 Cu1 N1 C2 -82.4(5)
N1 Cu1 N2 C8 9.2(5)
O1 Cu1 N2 C8 42.7(12)
N3 Cu1 N2 C8 -167.6(6)
O4 Cu1 N2 C8 -90.0(6)
N1 Cu1 N2 C9 -177.5(8)
O1 Cu1 N2 C9 -144.0(9)
N3 Cu1 N2 C9 5.7(8)
O4 Cu1 N2 C9 83.3(8)
N1 Cu1 N3 C11 -85(5)
O1 Cu1 N3 C11 -175.5(9)
N2 Cu1 N3 C11 12.7(10)
O4 Cu1 N3 C11 -86.5(9)
N1 Cu1 N3 C12 36(5)
O1 Cu1 N3 C12 -54.2(8)
N2 Cu1 N3 C12 134.1(7)
O4 Cu1 N3 C12 34.9(7)
O2 Cu2 N4 C14 10.6(7)
O3 Cu2 N4 C14 81(2)
N5 Cu2 N4 C14 179.3(7)
O5 Cu2 N4 C14 -85.6(7)
O2 Cu2 N4 C18 -170.8(5)
O3 Cu2 N4 C18 -100(2)
N5 Cu2 N4 C18 -2.1(5)
O5 Cu2 N4 C18 93.0(5)
O2 Cu2 N5 C23 -110.5(12)
O3 Cu2 N5 C23 -5.4(6)
N4 Cu2 N5 C23 -178.8(6)
O5 Cu2 N5 C23 84.2(6)
O2 Cu2 N5 C19 70.3(13)
O3 Cu2 N5 C19 175.4(5)
N4 Cu2 N5 C19 2.0(5)
O5 Cu2 N5 C19 -95.0(5)
Cu1 O1 C1 C6 -171.9(6)
Cu1 O1 C1 C2 6.9(8)
C7 N1 C2 C3 5.6(12)
Cu1 N1 C2 C3 177.3(6)
C7 N1 C2 C1 -176.8(7)
Cu1 N1 C2 C1 -5.1(7)
O1 C1 C2 N1 -1.3(9)
C6 C1 C2 N1 177.6(6)
O1 C1 C2 C3 176.4(6)
C6 C1 C2 C3 -4.7(10)
N1 C2 C3 C4 -178.8(7)
C1 C2 C3 C4 3.9(10)
C2 C3 C4 C5 -2.0(11)
C2 C3 C4 Cl1 179.2(5)
C3 C4 C5 C6 1.1(12)
Cl1 C4 C5 C6 179.9(6)
O1 C1 C6 C5 -177.4(7)
C2 C1 C6 C5 3.7(11)
C4 C5 C6 C1 -2.0(12)
Cu2 O2 C7 N1 173.5(6)
Cu2 O2 C7 C8 -6.7(7)
C2 N1 C7 O2 -1.4(12)
Cu1 N1 C7 O2 -173.1(6)
C2 N1 C7 C8 178.8(6)
Cu1 N1 C7 C8 7.1(7)
C9 N2 C8 O3 -4.0(13)
Cu1 N2 C8 O3 170.1(7)
C9 N2 C8 C7 178.1(7)
Cu1 N2 C8 C7 -7.9(8)
Cu2 O3 C8 N2 -175.1(7)
Cu2 O3 C8 C7 2.9(7)
O2 C7 C8 N2 -179.0(7)
N1 C7 C8 N2 0.8(9)
O2 C7 C8 O3 2.7(9)
N1 C7 C8 O3 -177.5(6)
C8 N2 C9 C10 -175.6(9)
Cu1 N2 C9 C10 11.5(13)
N2 C9 C10 C11 -50.7(15)
C12 N3 C11 C10 -171.6(10)
Cu1 N3 C11 C10 -49.4(14)
C9 C10 C11 N3 75.2(16)
C11 N3 C12 C13 70.5(14)
Cu1 N3 C12 C13 -56.2(13)
Cu1 O4 C13 C12 -9.2(14)
N3 C12 C13 O4 41.1(17)
C18 N4 C14 C15 3.2(13)
Cu2 N4 C14 C15 -178.3(7)
N4 C14 C15 C16 -2.2(14)
C14 C15 C16 C17 1.0(14)
C15 C16 C17 C18 -0.8(14)
C14 N4 C18 C17 -2.9(11)
Cu2 N4 C18 C17 178.4(6)
C14 N4 C18 C19 -179.5(7)
Cu2 N4 C18 C19 1.8(7)
C16 C17 C18 N4 1.7(12)
C16 C17 C18 C19 177.9(8)
C23 N5 C19 C20 -1.6(10)
Cu2 N5 C19 C20 177.6(6)
C23 N5 C19 C18 179.1(6)
Cu2 N5 C19 C18 -1.6(7)
N4 C18 C19 N5 -0.1(8)
C17 C18 C19 N5 -176.5(7)
N4 C18 C19 C20 -179.4(7)
C17 C18 C19 C20 4.2(11)
N5 C19 C20 C21 0.5(12)
C18 C19 C20 C21 179.8(7)
C19 C20 C21 C22 1.0(13)
C20 C21 C22 C23 -1.5(13)
C19 N5 C23 C22 1.1(11)
Cu2 N5 C23 C22 -178.0(6)
C21 C22 C23 N5 0.5(12)
